data_7230679
loop_
_publ_author_name
'Li, Changfu'
'Chai, Yingying'
'Zhou, Xinglong'
'Shen, Zhen'
'Ma, Beibei'
'Chen, Bojiang'
'Huang, Ridong'
'Chen, Hai'
'Li, Weimin'
'He, Yang'

_publ_section_title
;
 Choice of hydrogen bonds or halogen bonds by 2-halogenated
 5-morpholinomethylphenyl triazolo[1,5-a]pyridine
;
_journal_issue 22
_journal_name_full CrystEngComm
_journal_page_first 3006
_journal_paper_doi 10.1039/C8CE00423D
_journal_volume 20
_journal_year 2018
_chemical_formula_moiety 'C17 H17 I N4 O'
_chemical_formula_sum 'C17 H17 I N4 O'
_chemical_formula_weight 420.24
_space_group_crystal_system monoclinic
_space_group_IT_number 14
_space_group_name_Hall '-P 2yn'
_space_group_name_H-M_alt 'P 1 21/n 1'
_symmetry_space_group_name_Hall '-P 2yn'
_symmetry_space_group_name_H-M 'P 1 21/n 1'
_atom_sites_solution_hydrogens geom
_atom_sites_solution_primary dual
_audit_creation_date 2018-04-09
_audit_creation_method
;
Olex2 1.2-alpha
(compiled 2018.04.03 svn.r3497 for OlexSys, GUI svn.r5486)
;
_audit_update_record
;
2018-04-13 deposited with the CCDC.
2018-05-02 downloaded from the CCDC.
;
_cell_angle_alpha 90
_cell_angle_beta 106.02(3)
_cell_angle_gamma 90
_cell_formula_units_Z 4
_cell_length_a 13.296(3)
_cell_length_b 7.7220(2)
_cell_length_c 17.136(2)
_cell_measurement_reflns_used 2363
_cell_measurement_temperature 296.15
_cell_measurement_theta_max 24.99
_cell_measurement_theta_min 2.47
_cell_volume 1691.1(5)
_computing_cell_refinement 'SAINT v8.34A (Bruker, 2013)'
_computing_data_reduction 'SAINT v8.34A (Bruker, 2013)'
_computing_molecular_graphics 'Olex2 (Dolomanov et al., 2009)'
_computing_publication_material 'Olex2 (Dolomanov et al., 2009)'
_computing_structure_refinement 'ShelXL (Sheldrick, 2015)'
_computing_structure_solution 'ShelXT (Sheldrick, 2015)'
_diffrn_ambient_temperature 296.15
_diffrn_measured_fraction_theta_full 0.994
_diffrn_measured_fraction_theta_max 0.986
_diffrn_measurement_device_type 'Bruker APEX-II CCD'
_diffrn_measurement_method '\f and \w scans'
_diffrn_radiation_type MoK\a
_diffrn_radiation_wavelength 0.71073
_diffrn_reflns_av_R_equivalents 0.0420
_diffrn_reflns_av_unetI/netI 0.0442
_diffrn_reflns_Laue_measured_fraction_full 0.994
_diffrn_reflns_Laue_measured_fraction_max 0.986
_diffrn_reflns_limit_h_max 17
_diffrn_reflns_limit_h_min -16
_diffrn_reflns_limit_k_max 9
_diffrn_reflns_limit_k_min -9
_diffrn_reflns_limit_l_max 22
_diffrn_reflns_limit_l_min -19
_diffrn_reflns_number 12889
_diffrn_reflns_point_group_measured_fraction_full 0.994
_diffrn_reflns_point_group_measured_fraction_max 0.986
_diffrn_reflns_theta_full 25.242
_diffrn_reflns_theta_max 27.628
_diffrn_reflns_theta_min 1.726
_diffrn_standards_number 0
_exptl_absorpt_coefficient_mu 1.904
_exptl_absorpt_correction_T_max 0.7455
_exptl_absorpt_correction_T_min 0.5278
_exptl_absorpt_correction_type multi-scan
_exptl_absorpt_process_details
'SADABS-2014/5 (Bruker,2014/5) was used for absorption correction. wR2(int) was 0.1185 before and 0.0568 after correction. The Ratio of minimum to maximum transmission is 0.7080. The \l/2 correction factor is 0.00150.'
_exptl_crystal_colour colourless
_exptl_crystal_colour_primary colourless
_exptl_crystal_density_diffrn 1.651
_exptl_crystal_description block
_exptl_crystal_F_000 832
_exptl_crystal_size_max 0.28
_exptl_crystal_size_mid 0.15
_exptl_crystal_size_min 0.12
_refine_diff_density_max 0.380
_refine_diff_density_min -0.565
_refine_diff_density_rms 0.100
_refine_ls_extinction_method none
_refine_ls_goodness_of_fit_ref 1.028
_refine_ls_hydrogen_treatment constr
_refine_ls_matrix_type full
_refine_ls_number_parameters 208
_refine_ls_number_reflns 3868
_refine_ls_number_restraints 15
_refine_ls_restrained_S_all 1.026
_refine_ls_R_factor_all 0.0480
_refine_ls_R_factor_gt 0.0337
_refine_ls_shift/su_max 0.000
_refine_ls_shift/su_mean 0.000
_refine_ls_structure_factor_coef Fsqd
_refine_ls_weighting_details 'w=1/[\s^2^(Fo^2^)+(0.0489P)^2^] where P=(Fo^2^+2Fc^2^)/3'
_refine_ls_weighting_scheme calc
_refine_ls_wR_factor_gt 0.0882
_refine_ls_wR_factor_ref 0.0958
_reflns_Friedel_coverage 0.000
_reflns_number_gt 2987
_reflns_number_total 3868
_reflns_threshold_expression 'I > 2\s(I)'
_cod_data_source_file c8ce00423d2.cif
_cod_data_source_block 1823241
_cod_depositor_comments 'Adding full bibliography for 7230677--7230683.cif.'
_cod_original_cell_volume 1691.0(5)
_cod_database_code 7230679
_shelx_shelxl_version_number 2014/7
_shelx_space_group_comment
;
The symmetry employed for this shelxl refinement is uniquely defined
by the following loop, which should always be used as a source of
symmetry information in preference to the above space-group names.
They are only intended as comments.
;
_shelx_estimated_absorpt_t_max 0.804
_shelx_estimated_absorpt_t_min 0.618
_olex2_refinement_description
;
1. Fixed Uiso
 At 1.2 times of:
  All C(H) groups, All C(H,H) groups
2. Rigid bond restraints
 N1, C2, C9
 with sigma for 1-2 distances of 0.01 and sigma for 1-3 distances of 0.01
3. Uiso/Uaniso restraints and constraints
N1 \\sim C2 \\sim C9: within 2A with sigma of 0.04 and sigma for terminal atoms
of 0.08
4.a Secondary CH2 refined with riding coordinates:
 C17(H17A,H17B), C19(H19A,H19B), C20(H20A,H20B), C22(H22A,H22B), C23(H23A,H23B)
4.b Aromatic/amide H refined with riding coordinates:
 C6(H6), C7(H7), C8(H8), C12(H12), C13(H13), C15(H15), C16(H16)
;
_olex2_submission_special_instructions 'No special instructions were received'

loop_
_space_group_symop_operation_xyz
'x, y, z'
'-x+1/2, y+1/2, -z+1/2'
'-x, -y, -z'
'x-1/2, -y-1/2, z-1/2'

loop_
_atom_site_label
_atom_site_type_symbol
_atom_site_fract_x
_atom_site_fract_y
_atom_site_fract_z
_atom_site_U_iso_or_equiv
_atom_site_adp_type
_atom_site_occupancy
_atom_site_site_symmetry_order
_atom_site_calc_flag
_atom_site_refinement_flags_posn
_atom_site_refinement_flags_adp
I10 I 0.71309(2) 0.34225(3) 0.44081(2) 0.04863(11) Uani 1 1 d . .
O21 O 0.2997(2) 0.8855(4) 0.85198(19) 0.0691(8) Uani 1 1 d . .
N1 N 0.6534(2) -0.0180(4) 0.47971(16) 0.0477(7) Uani 1 1 d . U
N3 N 0.6468(2) 0.1836(3) 0.57643(16) 0.0417(7) Uani 1 1 d . .
N4 N 0.6209(2) 0.0214(3) 0.59828(15) 0.0393(6) Uani 1 1 d . .
N18 N 0.4656(2) 0.6481(3) 0.85475(16) 0.0430(7) Uani 1 1 d . .
C2 C 0.6647(3) 0.1463(4) 0.5058(2) 0.0411(8) Uani 1 1 d . U
C5 C 0.5972(3) -0.0221(4) 0.66988(18) 0.0398(7) Uani 1 1 d . .
C6 C 0.5825(3) -0.1945(4) 0.6812(2) 0.0490(9) Uani 1 1 d . .
H6 H 0.5685 -0.2300 0.7291 0.059 Uiso 1 1 calc R .
C7 C 0.5878(3) -0.3200(4) 0.6229(2) 0.0513(9) Uani 1 1 d . .
H7 H 0.5783 -0.4362 0.6332 0.062 Uiso 1 1 calc R .
C8 C 0.6065(3) -0.2735(5) 0.5519(2) 0.0488(9) Uani 1 1 d . .
H8 H 0.6066 -0.3556 0.5123 0.059 Uiso 1 1 calc R .
C9 C 0.6256(3) -0.0986(5) 0.5398(2) 0.0431(8) Uani 1 1 d . U
C11 C 0.5858(3) 0.1186(4) 0.72479(18) 0.0379(7) Uani 1 1 d . .
C12 C 0.5170(3) 0.2553(4) 0.69698(18) 0.0415(8) Uani 1 1 d . .
H12 H 0.4799 0.2604 0.6424 0.050 Uiso 1 1 calc R .
C13 C 0.5027(3) 0.3838(4) 0.74920(18) 0.0416(8) Uani 1 1 d . .
H13 H 0.4571 0.4750 0.7293 0.050 Uiso 1 1 calc R .
C14 C 0.5557(3) 0.3774(4) 0.83076(19) 0.0403(7) Uani 1 1 d . .
C15 C 0.6227(3) 0.2394(5) 0.85875(19) 0.0453(8) Uani 1 1 d . .
H15 H 0.6579 0.2329 0.9137 0.054 Uiso 1 1 calc R .
C16 C 0.6385(3) 0.1110(5) 0.80690(19) 0.0429(8) Uani 1 1 d . .
H16 H 0.6843 0.0202 0.8270 0.051 Uiso 1 1 calc R .
C17 C 0.5474(3) 0.5225(5) 0.8883(2) 0.0552(10) Uani 1 1 d . .
H17A H 0.5348 0.4721 0.9366 0.066 Uiso 1 1 calc R .
H17B H 0.6140 0.5827 0.9048 0.066 Uiso 1 1 calc R .
C19 C 0.4846(3) 0.8152(5) 0.8950(2) 0.0535(9) Uani 1 1 d . .
H19A H 0.5530 0.8580 0.8945 0.064 Uiso 1 1 calc R .
H19B H 0.4835 0.8034 0.9511 0.064 Uiso 1 1 calc R .
C20 C 0.4007(4) 0.9422(5) 0.8514(3) 0.0684(12) Uani 1 1 d . .
H20A H 0.4144 1.0545 0.8775 0.082 Uiso 1 1 calc R .
H20B H 0.4033 0.9551 0.7956 0.082 Uiso 1 1 calc R .
C22 C 0.2790(3) 0.7173(6) 0.8164(3) 0.0639(11) Uani 1 1 d . .
H22A H 0.2748 0.7248 0.7591 0.077 Uiso 1 1 calc R .
H22B H 0.2117 0.6773 0.8211 0.077 Uiso 1 1 calc R .
C23 C 0.3620(3) 0.5879(5) 0.8563(2) 0.0512(9) Uani 1 1 d . .
H23A H 0.3610 0.5700 0.9121 0.061 Uiso 1 1 calc R .
H23B H 0.3472 0.4778 0.8281 0.061 Uiso 1 1 calc R .

loop_
_atom_site_aniso_label
_atom_site_aniso_U_11
_atom_site_aniso_U_22
_atom_site_aniso_U_33
_atom_site_aniso_U_23
_atom_site_aniso_U_13
_atom_site_aniso_U_12
I10 0.05122(18) 0.05469(17) 0.04747(15) 0.00812(9) 0.02617(12) 0.00499(11)
O21 0.0581(19) 0.0627(17) 0.094(2) -0.0226(15) 0.0328(17) 0.0073(15)
N1 0.0499(19) 0.0518(17) 0.0464(15) -0.0014(13) 0.0217(14) 0.0064(15)
N3 0.0459(17) 0.0409(15) 0.0444(15) 0.0044(11) 0.0227(13) 0.0048(13)
N4 0.0414(16) 0.0381(14) 0.0430(13) -0.0009(11) 0.0193(12) 0.0019(12)
N18 0.0442(18) 0.0490(17) 0.0361(13) -0.0056(11) 0.0118(13) 0.0009(13)
C2 0.040(2) 0.0445(18) 0.0434(17) 0.0038(13) 0.0196(15) 0.0052(15)
C5 0.0415(19) 0.0411(18) 0.0418(16) 0.0035(13) 0.0197(14) 0.0014(15)
C6 0.053(2) 0.044(2) 0.055(2) 0.0076(15) 0.0244(18) -0.0014(17)
C7 0.052(2) 0.0384(19) 0.067(2) 0.0033(16) 0.023(2) 0.0010(16)
C8 0.048(2) 0.0405(18) 0.060(2) -0.0062(16) 0.0181(18) 0.0027(17)
C9 0.042(2) 0.0415(17) 0.0486(18) -0.0037(15) 0.0174(16) 0.0072(16)
C11 0.0404(19) 0.0390(17) 0.0398(16) 0.0025(13) 0.0203(14) -0.0035(14)
C12 0.049(2) 0.048(2) 0.0280(14) 0.0035(13) 0.0115(14) 0.0030(16)
C13 0.047(2) 0.0442(18) 0.0340(15) 0.0047(13) 0.0112(14) 0.0060(16)
C14 0.039(2) 0.0460(19) 0.0360(15) -0.0009(13) 0.0114(14) -0.0006(15)
C15 0.039(2) 0.058(2) 0.0354(16) 0.0009(15) 0.0036(14) -0.0020(17)
C16 0.0371(19) 0.0454(18) 0.0453(17) 0.0083(14) 0.0100(15) 0.0071(15)
C17 0.060(3) 0.061(2) 0.0398(17) -0.0079(16) 0.0069(17) 0.003(2)
C19 0.050(2) 0.054(2) 0.061(2) -0.0136(17) 0.0226(19) -0.0106(18)
C20 0.067(3) 0.051(2) 0.097(3) -0.006(2) 0.040(3) 0.003(2)
C22 0.050(3) 0.074(3) 0.068(3) -0.018(2) 0.017(2) -0.003(2)
C23 0.049(2) 0.056(2) 0.0500(19) -0.0101(17) 0.0161(17) -0.0074(19)

loop_
_atom_type_symbol
_atom_type_description
_atom_type_scat_dispersion_real
_atom_type_scat_dispersion_imag
_atom_type_scat_source
C C 0.0033 0.0016 'International Tables Vol C Tables 4.2.6.8 and 6.1.1.4'
H H 0.0000 0.0000 'International Tables Vol C Tables 4.2.6.8 and 6.1.1.4'
I I -0.4742 1.8119 'International Tables Vol C Tables 4.2.6.8 and 6.1.1.4'
N N 0.0061 0.0033 'International Tables Vol C Tables 4.2.6.8 and 6.1.1.4'
O O 0.0106 0.0060 'International Tables Vol C Tables 4.2.6.8 and 6.1.1.4'

loop_
_geom_angle_atom_site_label_1
_geom_angle_atom_site_label_2
_geom_angle_atom_site_label_3
_geom_angle
C20 O21 C22 110.5(3)
C9 N1 C2 102.2(3)
C2 N3 N4 99.9(2)
N3 N4 C5 126.5(2)
N3 N4 C9 110.4(2)
C9 N4 C5 123.1(3)
C17 N18 C19 113.1(3)
C17 N18 C23 112.8(3)
C19 N18 C23 108.4(3)
N1 C2 I10 122.1(2)
N3 C2 I10 119.3(2)
N3 C2 N1 118.6(3)
N4 C5 C11 118.3(3)
C6 C5 N4 116.0(3)
C6 C5 C11 125.7(3)
C5 C6 H6 118.9
C5 C6 C7 122.1(3)
C7 C6 H6 118.9
C6 C7 H7 119.6
C8 C7 C6 120.8(3)
C8 C7 H7 119.6
C7 C8 H8 120.9
C7 C8 C9 118.3(3)
C9 C8 H8 120.9
N1 C9 N4 108.9(3)
N1 C9 C8 131.4(3)
N4 C9 C8 119.6(3)
C12 C11 C5 121.0(3)
C16 C11 C5 120.3(3)
C16 C11 C12 118.6(3)
C11 C12 H12 119.4
C13 C12 C11 121.1(3)
C13 C12 H12 119.4
C12 C13 H13 119.8
C14 C13 C12 120.3(3)
C14 C13 H13 119.8
C13 C14 C15 118.5(3)
C13 C14 C17 121.5(3)
C15 C14 C17 119.9(3)
C14 C15 H15 119.2
C16 C15 C14 121.6(3)
C16 C15 H15 119.2
C11 C16 H16 120.1
C15 C16 C11 119.7(3)
C15 C16 H16 120.1
N18 C17 C14 114.7(3)
N18 C17 H17A 108.6
N18 C17 H17B 108.6
C14 C17 H17A 108.6
C14 C17 H17B 108.6
H17A C17 H17B 107.6
N18 C19 H19A 109.8
N18 C19 H19B 109.8
N18 C19 C20 109.4(3)
H19A C19 H19B 108.3
C20 C19 H19A 109.8
C20 C19 H19B 109.8
O21 C20 C19 111.5(3)
O21 C20 H20A 109.3
O21 C20 H20B 109.3
C19 C20 H20A 109.3
C19 C20 H20B 109.3
H20A C20 H20B 108.0
O21 C22 H22A 109.2
O21 C22 H22B 109.2
O21 C22 C23 112.3(3)
H22A C22 H22B 107.9
C23 C22 H22A 109.2
C23 C22 H22B 109.2
N18 C23 C22 111.0(3)
N18 C23 H23A 109.4
N18 C23 H23B 109.4
C22 C23 H23A 109.4
C22 C23 H23B 109.4
H23A C23 H23B 108.0

loop_
_geom_bond_atom_site_label_1
_geom_bond_atom_site_label_2
_geom_bond_distance
I10 C2 2.084(3)
O21 C20 1.415(5)
O21 C22 1.429(5)
N1 C2 1.340(4)
N1 C9 1.340(4)
N3 N4 1.378(3)
N3 C2 1.327(4)
N4 C5 1.390(4)
N4 C9 1.378(4)
N18 C17 1.452(5)
N18 C19 1.453(4)
N18 C23 1.461(5)
C5 C6 1.367(4)
C5 C11 1.472(4)
C6 H6 0.9300
C6 C7 1.408(5)
C7 H7 0.9300
C7 C8 1.356(5)
C8 H8 0.9300
C8 C9 1.400(5)
C11 C12 1.392(5)
C11 C16 1.389(5)
C12 H12 0.9300
C12 C13 1.384(5)
C13 H13 0.9300
C13 C14 1.382(4)
C14 C15 1.386(5)
C14 C17 1.517(5)
C15 H15 0.9300
C15 C16 1.385(5)
C16 H16 0.9300
C17 H17A 0.9700
C17 H17B 0.9700
C19 H19A 0.9700
C19 H19B 0.9700
C19 C20 1.518(6)
C20 H20A 0.9700
C20 H20B 0.9700
C22 H22A 0.9700
C22 H22B 0.9700
C22 C23 1.506(6)
C23 H23A 0.9700
C23 H23B 0.9700
